data_7050965
loop_
_publ_author_name
'Montserrat Monfort'
'Inmaculada Resino'
'Joan Ribas'
'Xavier Solans'
'Merc\'e Font-Bardia'
'Helen Stoeckli-Evans'

_publ_section_title
;
 Four new NiII antiferromagnetic complexes with azido bridges
;
_journal_issue 11
_journal_name_full 'New J. Chem.'
_journal_page_first 1601
_journal_page_last 1606
_journal_paper_doi 10.1039/b205404c
_journal_volume 26
_journal_year 2002
_chemical_formula_moiety
;
trans-[Ni (N,N'-Pren)2(mu1,3-N3)]n(PF6)n
;
_chemical_formula_sum 'C16 H32 F6 N7 Ni P'
_chemical_formula_weight 526.17
_chemical_name_systematic
; 
? 
;
_space_group_IT_number 14
_symmetry_space_group_name_Hall '-P 2yn'
_symmetry_space_group_name_H-M 'P 1 21/n 1'
_atom_sites_solution_hydrogens geom
_atom_sites_solution_primary direct
_atom_sites_solution_secondary difmap
_audit_creation_method SHELXL
_cell_angle_alpha 90.00
_cell_angle_beta 103.43(2)
_cell_angle_gamma 90.00
_cell_formula_units_Z 4
_cell_length_a 11.258(3)
_cell_length_b 12.380(10)
_cell_length_c 18.941(5)
_cell_measurement_temperature 293(2)
_cell_volume 2568(2)
_computing_structure_refinement 'SHELXL-93 (Sheldrick, 1993)'
_computing_structure_solution 'SHELXS-86 (Sheldrick, 1990)'
_diffrn_ambient_temperature 293(2)
_diffrn_radiation_monochromator graphite
_diffrn_radiation_source 'fine-focus sealed tube'
_diffrn_radiation_type MoK\a
_diffrn_radiation_wavelength 0.71069
_diffrn_reflns_av_R_equivalents 0.0158
_diffrn_reflns_av_sigmaI/netI 0.1384
_diffrn_reflns_limit_h_max 15
_diffrn_reflns_limit_h_min -15
_diffrn_reflns_limit_k_max 17
_diffrn_reflns_limit_k_min -2
_diffrn_reflns_limit_l_max 24
_diffrn_reflns_limit_l_min -7
_diffrn_reflns_number 7161
_diffrn_reflns_theta_max 29.98
_diffrn_reflns_theta_min 1.93
_exptl_absorpt_coefficient_mu 0.877
_exptl_crystal_density_diffrn 1.361
_exptl_crystal_F_000 1096
_refine_diff_density_max 0.643
_refine_diff_density_min -0.414
_refine_diff_density_rms 0.078
_refine_ls_extinction_coef 0.0008(5)
_refine_ls_extinction_expression Fc^*^=kFc[1+0.001xFc^2^\l^3^/sin(2\q)]^-1/4^
_refine_ls_extinction_method SHELXL
_refine_ls_goodness_of_fit_all 1.006
_refine_ls_goodness_of_fit_obs 1.137
_refine_ls_matrix_type full
_refine_ls_number_parameters 372
_refine_ls_number_reflns 4819
_refine_ls_number_restraints 2
_refine_ls_restrained_S_all 1.100
_refine_ls_restrained_S_obs 1.150
_refine_ls_R_factor_all 0.2190
_refine_ls_R_factor_obs 0.0611
_refine_ls_shift/esd_max 0.356
_refine_ls_shift/esd_mean 0.024
_refine_ls_structure_factor_coef Fsqd
_refine_ls_weighting_details 'w=1/[\s^2^(Fo^2^)+(0.1000P)^2^+0.4826P] where P=(Fo^2^+2Fc^2^)/3'
_refine_ls_weighting_scheme calc
_refine_ls_wR_factor_all 0.2485
_refine_ls_wR_factor_obs 0.1466
_reflns_number_observed 2297
_reflns_number_total 6879
_reflns_observed_criterion >2sigma(I)
_cod_data_source_file b205404c.txt
_cod_data_source_block for_compound_3
_cod_depositor_comments
;
The following automatic conversions were performed:

'_refine_ls_weighting_scheme' value 'calc
w=1/[\s^2^(Fo^2^)+(0.1000P)^2^+0.4826P] where P=(Fo^2^+2Fc^2^)/3' was
changed to 'calc'. New tag '_refine_ls_weighting_details' was
created. The value of the new tag was set to
'w=1/[\s^2^(Fo^2^)+(0.1000P)^2^+0.4826P] where P=(Fo^2^+2Fc^2^)/3'.

Automatic conversion script
Id: cif_fix_values 3143 2015-03-26 13:38:13Z robertas 
;
_cod_original_cell_volume 2567.7(23)
_cod_database_code 7050965

loop_
_symmetry_equiv_pos_as_xyz
'x, y, z'
'x+1/2, -y+1/2, z+1/2'
'-x, -y, -z'
'-x-1/2, y-1/2, -z-1/2'

loop_
_atom_site_aniso_label
_atom_site_aniso_U_11
_atom_site_aniso_U_22
_atom_site_aniso_U_33
_atom_site_aniso_U_23
_atom_site_aniso_U_13
_atom_site_aniso_U_12
Ni1 0.0610(6) 0.0238(5) 0.0405(6) 0.0020(4) -0.0035(5) 0.0031(5)
Ni2 0.0652(7) 0.0229(5) 0.0402(6) 0.0019(4) -0.0039(5) 0.0019(5)
N1 0.088(4) 0.026(3) 0.067(4) -0.002(2) -0.018(3) -0.001(2)
N2 0.070(3) 0.029(3) 0.043(3) -0.008(3) 0.006(2) -0.008(3)
N3 0.126(5) 0.020(3) 0.060(4) 0.002(2) 0.004(3) -0.003(3)
N4 0.075(4) 0.034(3) 0.049(3) -0.001(2) 0.003(3) 0.011(2)
N5 0.060(3) 0.036(3) 0.052(3) 0.003(2) -0.002(3) 0.001(3)
N6 0.067(3) 0.047(3) 0.054(3) 0.000(3) 0.002(2) 0.007(3)
N7 0.081(4) 0.043(3) 0.041(3) 0.001(2) 0.004(3) 0.013(3)
C1 0.079(5) 0.064(5) 0.043(4) -0.004(3) -0.006(3) 0.004(4)
C2 0.075(4) 0.061(4) 0.040(3) 0.010(3) -0.012(3) 0.009(3)
C3 0.071(4) 0.075(5) 0.074(5) 0.014(4) 0.018(4) 0.005(4)
C4 0.098(6) 0.194(11) 0.088(6) 0.027(7) 0.041(5) 0.039(8)
C5 0.128(14) 0.139(18) 0.085(11) 0.003(9) 0.039(10) 0.033(11)
C6 0.072(4) 0.067(4) 0.065(4) 0.005(4) 0.007(4) 0.018(3)
C7 0.090(6) 0.124(7) 0.106(7) -0.006(6) 0.013(5) 0.031(5)
C8 0.115(7) 0.185(11) 0.161(10) 0.018(8) 0.036(7) 0.075(8)
C9 0.067(4) 0.108(6) 0.056(4) 0.002(4) -0.009(3) 0.009(4)
C10 0.072(5) 0.087(5) 0.063(5) -0.004(4) -0.018(4) -0.006(4)
C11 0.081(5) 0.072(5) 0.064(5) -0.008(4) 0.009(4) 0.017(4)
C12 0.097(8) 0.302(19) 0.126(9) -0.118(11) 0.014(6) 0.059(9)
C13 0.119(10) 0.216(18) 0.391(29) 0.131(19) -0.024(14) 0.005(11)
C14 0.113(6) 0.053(4) 0.047(4) 0.009(3) 0.012(4) 0.014(4)
C15 0.132(7) 0.046(4) 0.089(6) 0.012(4) 0.032(5) 0.004(4)
C16 0.198(10) 0.067(6) 0.085(6) 0.006(4) 0.044(6) -0.016(5)
P1 0.0887(14) 0.0565(12) 0.0626(12) -0.0033(10) -0.0029(11) -0.0064(10)
F1 0.325(37) 0.202(24) 0.225(29) 0.077(19) -0.005(22) -0.160(24)
F2 0.148(18) 0.173(20) 0.116(21) 0.043(15) -0.069(18) -0.043(13)
F3 0.157(16) 0.137(18) 0.048(7) -0.029(9) 0.004(8) -0.065(14)
F6 0.268(36) 0.372(52) 0.193(22) -0.057(32) 0.075(26) 0.164(33)
F5 0.291(30) 0.080(14) 0.081(8) 0.007(8) -0.017(13) -0.108(19)
F4 0.100(10) 0.214(25) 0.104(11) -0.016(13) 0.011(10) -0.029(13)

loop_
_atom_site_label
_atom_site_type_symbol
_atom_site_fract_x
_atom_site_fract_y
_atom_site_fract_z
_atom_site_U_iso_or_equiv
_atom_site_thermal_displace_type
_atom_site_occupancy
_atom_site_calc_flag
_atom_site_refinement_flags
_atom_site_disorder_group
Ni1 Ni 0.0000 0.5000 0.0000 0.0443(3) Uani 1 d S .
Ni2 Ni 0.0000 1.0000 0.0000 0.0454(3) Uani 1 d S .
N1 N 0.0468(5) 0.6622(4) 0.0307(3) 0.066(2) Uani 1 d . .
N2 N 0.0152(4) 0.7474(4) 0.0086(2) 0.0487(12) Uani 1 d . .
N3 N -0.0185(5) 0.8323(4) -0.0150(3) 0.071(2) Uani 1 d . .
N4 N -0.0381(5) 0.4809(4) 0.1031(3) 0.0549(14) Uani 1 d . .
N5 N 0.1806(4) 0.4540(4) 0.0568(3) 0.0517(13) Uani 1 d . .
N6 N 0.1861(5) 0.9943(4) -0.0106(3) 0.0581(14) Uani 1 d . .
N7 N 0.0869(5) 0.9909(4) 0.1143(3) 0.0566(14) Uani 1 d . .
C1 C 0.0807(7) 0.4739(6) 0.1565(4) 0.065(2) Uani 1 d . .
C2 C 0.1670(6) 0.4067(5) 0.1250(3) 0.063(2) Uani 1 d . .
H2 H 0.2459(6) 0.4035(5) 0.1590(3) 0.117(5) Uiso 1 calc R .
H2A H 0.1357(6) 0.3337(5) 0.1166(3) 0.117(5) Uiso 1 calc R .
C3 C -0.1233(6) 0.3965(6) 0.1138(4) 0.073(2) Uani 1 d . .
H3 H -0.0808(6) 0.3277(6) 0.1195(4) 0.117(5) Uiso 1 calc R .
H3A H -0.1890(6) 0.3920(6) 0.0705(4) 0.117(5) Uiso 1 calc R .
C4 C -0.1781(9) 0.4141(10) 0.1787(5) 0.123(4) Uani 1 d D .
C5 C -0.2759(15) 0.4875(13) 0.1700(8) 0.115(8) Uani 0.61(2) d PD .
C6 C 0.2532(6) 0.3860(5) 0.0184(4) 0.069(2) Uani 1 d . .
H6 H 0.2488(6) 0.4176(5) -0.0290(4) 0.117(5) Uiso 1 calc R .
H6A H 0.2150(6) 0.3154(5) 0.0106(4) 0.117(5) Uiso 1 calc R .
C7 C 0.3834(7) 0.3706(7) 0.0543(5) 0.108(3) Uani 1 d . .
H7 H 0.4215(7) 0.4408(7) 0.0655(5) 0.117(5) Uiso 1 calc R .
H7A H 0.3891(7) 0.3327(7) 0.0998(5) 0.117(5) Uiso 1 calc R .
C8 C 0.4510(9) 0.3095(10) 0.0096(6) 0.153(4) Uani 1 d . .
H8 H 0.5346(9) 0.3019(10) 0.0355(6) 0.117(5) Uiso 1 calc R .
H8A H 0.4473(9) 0.3474(10) -0.0351(6) 0.117(5) Uiso 1 calc R .
H8B H 0.4150(9) 0.2392(10) -0.0007(6) 0.117(5) Uiso 1 calc R .
C9 C 0.2644(6) 0.9732(7) 0.0625(4) 0.081(2) Uani 1 d . .
H9 H 0.3465(6) 0.9992(7) 0.0648(4) 0.117(5) Uiso 1 calc R .
H9A H 0.2687(6) 0.8960(7) 0.0718(4) 0.117(5) Uiso 1 calc R .
C10 C 0.2126(6) 1.0293(6) 0.1190(4) 0.079(2) Uani 1 d . .
H10 H 0.2629(6) 1.0143(6) 0.1669(4) 0.117(5) Uiso 1 calc R .
H10A H 0.2121(6) 1.1068(6) 0.1112(4) 0.117(5) Uiso 1 calc R .
C11 C 0.2207(6) 0.9289(5) -0.0670(4) 0.074(2) Uani 1 d . .
H11 H 0.1557(6) 0.9309(5) -0.1107(4) 0.117(5) Uiso 1 calc R .
H11A H 0.2317(6) 0.8544(5) -0.0509(4) 0.117(5) Uiso 1 calc R .
C12 C 0.3407(10) 0.9712(14) -0.0841(7) 0.177(7) Uani 1 d . .
H12 H 0.3315(10) 1.0467(14) -0.0980(7) 0.117(5) Uiso 1 calc R .
H12A H 0.4071(10) 0.9652(14) -0.0413(7) 0.117(5) Uiso 1 calc R .
C13 C 0.3661(12) 0.9136(12) -0.1377(11) 0.255(10) Uani 1 d . .
H13 H 0.4401(12) 0.9400(12) -0.1486(11) 0.117(5) Uiso 1 calc R .
H13A H 0.3003(12) 0.9200(12) -0.1800(11) 0.117(5) Uiso 1 calc R .
H13B H 0.3764(12) 0.8392(12) -0.1234(11) 0.117(5) Uiso 1 calc R .
C14 C 0.0882(7) 0.8914(5) 0.1565(3) 0.072(2) Uani 1 d . .
H14 H 0.1225(7) 0.8339(5) 0.1327(3) 0.117(5) Uiso 1 calc R .
H14A H 0.1421(7) 0.9021(5) 0.2040(3) 0.117(5) Uiso 1 calc R .
C15 C -0.0296(8) 0.8566(5) 0.1663(4) 0.088(2) Uani 1 d . .
H15 H -0.0803(8) 0.8361(5) 0.1195(4) 0.117(5) Uiso 1 calc R .
H15A H -0.0690(8) 0.9168(5) 0.1844(4) 0.117(5) Uiso 1 calc R .
C16 C -0.0219(10) 0.7618(6) 0.2185(5) 0.115(3) Uani 1 d . .
H16 H -0.1026(10) 0.7426(6) 0.2228(5) 0.117(5) Uiso 1 calc R .
H16A H 0.0267(10) 0.7819(6) 0.2653(5) 0.117(5) Uiso 1 calc R .
H16B H 0.0149(10) 0.7011(6) 0.2002(5) 0.117(5) Uiso 1 calc R .
P1 P 0.4208(2) 0.67868(15) 0.20130(11) 0.0726(6) Uani 1 d . .
F1 F 0.4475(39) 0.8022(27) 0.1852(18) 0.262(20) Uani 0.50 d P .
F2 F 0.5073(32) 0.6802(28) 0.2758(15) 0.162(15) Uani 0.50 d P .
F3 F 0.3519(24) 0.6630(21) 0.1182(11) 0.117(9) Uani 0.50 d P .
F6 F 0.3200(33) 0.7307(37) 0.2332(18) 0.275(19) Uani 0.50 d P .
F5 F 0.3997(30) 0.5564(16) 0.2116(12) 0.161(14) Uani 0.50 d P .
F4 F 0.5484(21) 0.6920(33) 0.1781(12) 0.141(10) Uani 0.50 d P .
H4N H -0.0577(39) 0.5389(39) 0.1083(24) 0.020(13) Uiso 1 d . .
H5N H 0.2244(43) 0.5180(39) 0.0685(27) 0.036(14) Uiso 1 d . .
H6N H 0.1747(82) 1.0464(67) -0.0192(50) 0.117(5) Uiso 1 d . .
H7N H 0.0505(41) 1.0346(41) 0.1368(26) 0.028(15) Uiso 1 d . .
H1 H 0.0880(41) 0.4501(39) 0.2104(29) 0.043(14) Uiso 1 d . .
H1A H 0.1197(59) 0.5391(63) 0.1614(36) 0.085(24) Uiso 1 d . .

loop_
_atom_type_symbol
_atom_type_description
_atom_type_scat_dispersion_real
_atom_type_scat_dispersion_imag
_atom_type_scat_source
C C 0.0033 0.0016 'International Tables Vol C Tables 4.2.6.8 and 6.1.1.4'
H H 0.0000 0.0000 'International Tables Vol C Tables 4.2.6.8 and 6.1.1.4'
N N 0.0061 0.0033 'International Tables Vol C Tables 4.2.6.8 and 6.1.1.4'
F F 0.0171 0.0103 'International Tables Vol C Tables 4.2.6.8 and 6.1.1.4'
P P 0.1023 0.0942 'International Tables Vol C Tables 4.2.6.8 and 6.1.1.4'
Ni Ni 0.3393 1.1124 'International Tables Vol C Tables 4.2.6.8 and 6.1.1.4'

loop_
_geom_angle_atom_site_label_1
_geom_angle_atom_site_label_2
_geom_angle_atom_site_label_3
_geom_angle
_geom_angle_site_symmetry_1
_geom_angle_site_symmetry_3
_geom_angle_publ_flag
N4 Ni1 N4 180.0 3_565 . ?
N4 Ni1 N1 93.2(2) 3_565 . ?
N4 Ni1 N1 86.8(2) . . ?
N4 Ni1 N1 86.8(2) 3_565 3_565 ?
N4 Ni1 N1 93.2(2) . 3_565 ?
N1 Ni1 N1 180.0 . 3_565 ?
N4 Ni1 N5 83.0(2) 3_565 3_565 ?
N4 Ni1 N5 97.0(2) . 3_565 ?
N1 Ni1 N5 91.8(2) . 3_565 ?
N1 Ni1 N5 88.2(2) 3_565 3_565 ?
N4 Ni1 N5 97.0(2) 3_565 . ?
N4 Ni1 N5 83.0(2) . . ?
N1 Ni1 N5 88.2(2) . . ?
N1 Ni1 N5 91.8(2) 3_565 . ?
N5 Ni1 N5 180.0 3_565 . ?
N3 Ni2 N3 180.0 3_575 . ?
N3 Ni2 N6 91.3(2) 3_575 3_575 ?
N3 Ni2 N6 88.7(2) . 3_575 ?
N3 Ni2 N6 88.7(2) 3_575 . ?
N3 Ni2 N6 91.3(2) . . ?
N6 Ni2 N6 180.0 3_575 . ?
N3 Ni2 N7 95.3(2) 3_575 3_575 ?
N3 Ni2 N7 84.7(2) . 3_575 ?
N6 Ni2 N7 82.4(2) 3_575 3_575 ?
N6 Ni2 N7 97.6(2) . 3_575 ?
N3 Ni2 N7 84.7(2) 3_575 . ?
N3 Ni2 N7 95.3(2) . . ?
N6 Ni2 N7 97.6(2) 3_575 . ?
N6 Ni2 N7 82.4(2) . . ?
N7 Ni2 N7 180.0 3_575 . ?
N2 N1 Ni1 136.5(4) . . ?
N1 N2 N3 178.5(5) . . ?
N2 N3 Ni2 145.4(4) . . ?
C3 N4 C1 112.4(5) . . ?
C3 N4 Ni1 119.3(4) . . ?
C1 N4 Ni1 107.0(4) . . ?
C3 N4 H4N 115.8(35) . . ?
C1 N4 H4N 102.0(33) . . ?
Ni1 N4 H4N 98.1(34) . . ?
C2 N5 C6 113.1(5) . . ?
C2 N5 Ni1 105.6(4) . . ?
C6 N5 Ni1 118.3(4) . . ?
C2 N5 H5N 106.7(31) . . ?
C6 N5 H5N 106.2(29) . . ?
Ni1 N5 H5N 106.3(29) . . ?
C11 N6 C9 112.5(5) . . ?
C11 N6 Ni2 121.0(4) . . ?
C9 N6 Ni2 107.4(4) . . ?
C11 N6 H6N 115.0(82) . . ?
C9 N6 H6N 116.0(81) . . ?
Ni2 N6 H6N 81.6(80) . . ?
C14 N7 C10 110.5(5) . . ?
C14 N7 Ni2 122.4(4) . . ?
C10 N7 Ni2 104.4(4) . . ?
C14 N7 H7N 101.8(34) . . ?
C10 N7 H7N 109.3(33) . . ?
Ni2 N7 H7N 108.0(32) . . ?
N4 C1 C2 109.1(5) . . ?
N4 C1 H1 122.4(26) . . ?
C2 C1 H1 108.6(27) . . ?
N4 C1 H1A 110.8(43) . . ?
C2 C1 H1A 101.0(43) . . ?
H1 C1 H1A 102.8(50) . . ?
N5 C2 C1 109.9(5) . . ?
N5 C2 H2 109.7(3) . . ?
C1 C2 H2 109.7(3) . . ?
N5 C2 H2A 109.7(3) . . ?
C1 C2 H2A 109.7(4) . . ?
H2 C2 H2A 108.2 . . ?
N4 C3 C4 114.4(7) . . ?
N4 C3 H3 108.6(3) . . ?
C4 C3 H3 108.7(5) . . ?
N4 C3 H3A 108.7(3) . . ?
C4 C3 H3A 108.7(4) . . ?
H3 C3 H3A 107.6 . . ?
C5' C4 C5 73.0(13) . . ?
C5' C4 C3 122.4(14) . . ?
C5 C4 C3 117.0(9) . . ?
C4 C5 C5' 52.9(8) . . ?
C4 C5' C5 54.0(9) . . ?
N5 C6 C7 116.7(6) . . ?
N5 C6 H6 108.1(3) . . ?
C7 C6 H6 108.1(5) . . ?
N5 C6 H6A 108.1(3) . . ?
C7 C6 H6A 108.1(5) . . ?
H6 C6 H6A 107.3 . . ?
C8 C7 C6 113.0(8) . . ?
C8 C7 H7 109.0(6) . . ?
C6 C7 H7 109.0(4) . . ?
C8 C7 H7A 109.0(6) . . ?
C6 C7 H7A 109.0(5) . . ?
H7 C7 H7A 107.8 . . ?
C7 C8 H8 109.5(5) . . ?
C7 C8 H8A 109.5(6) . . ?
H8 C8 H8A 109.5 . . ?
C7 C8 H8B 109.5(6) . . ?
H8 C8 H8B 109.5 . . ?
H8A C8 H8B 109.5 . . ?
N6 C9 C10 109.7(5) . . ?
N6 C9 H9 109.7(4) . . ?
C10 C9 H9 109.7(4) . . ?
N6 C9 H9A 109.7(4) . . ?
C10 C9 H9A 109.7(5) . . ?
H9 C9 H9A 108.2 . . ?
N7 C10 C9 109.5(6) . . ?
N7 C10 H10 109.8(3) . . ?
C9 C10 H10 109.8(4) . . ?
N7 C10 H10A 109.8(4) . . ?
C9 C10 H10A 109.8(5) . . ?
H10 C10 H10A 108.2 . . ?
N6 C11 C12 111.0(6) . . ?
N6 C11 H11 109.4(3) . . ?
C12 C11 H11 109.4(6) . . ?
N6 C11 H11A 109.4(3) . . ?
C12 C11 H11A 109.5(6) . . ?
H11 C11 H11A 108.0 . . ?
C13 C12 C11 109.4(13) . . ?
C13 C12 H12 109.8(11) . . ?
C11 C12 H12 109.8(6) . . ?
C13 C12 H12A 109.8(9) . . ?
C11 C12 H12A 109.8(6) . . ?
H12 C12 H12A 108.2 . . ?
C12 C13 H13 109.5(10) . . ?
C12 C13 H13A 109.5(9) . . ?
H13 C13 H13A 109.5 . . ?
C12 C13 H13B 109.5(11) . . ?
H13 C13 H13B 109.5 . . ?
H13A C13 H13B 109.5 . . ?
C15 C14 N7 115.2(6) . . ?
C15 C14 H14 108.5(4) . . ?
N7 C14 H14 108.5(4) . . ?
C15 C14 H14A 108.5(4) . . ?
N7 C14 H14A 108.4(3) . . ?
H14 C14 H14A 107.5 . . ?
C14 C15 C16 113.3(7) . . ?
C14 C15 H15 108.9(4) . . ?
C16 C15 H15 108.9(5) . . ?
C14 C15 H15A 108.9(4) . . ?
C16 C15 H15A 108.9(5) . . ?
H15 C15 H15A 107.7 . . ?
C15 C16 H16 109.5(5) . . ?
C15 C16 H16A 109.5(5) . . ?
H16 C16 H16A 109.5 . . ?
C15 C16 H16B 109.5(4) . . ?
H16 C16 H16B 109.5 . . ?
H16A C16 H16B 109.5 . . ?
F4' P1 F3' 92.4(21) . . ?
F4' P1 F2 88.7(23) . . ?
F3' P1 F2 176.0(17) . . ?
F4' P1 F5' 71.0(22) . . ?
F3' P1 F5' 93.3(15) . . ?
F2 P1 F5' 90.7(17) . . ?
F4' P1 F1' 102.7(20) . . ?
F3' P1 F1' 84.2(13) . . ?
F2 P1 F1' 91.8(14) . . ?
F5' P1 F1' 173.1(16) . . ?
F4' P1 F6 163.8(25) . . ?
F3' P1 F6 87.8(18) . . ?
F2 P1 F6 90.1(19) . . ?
F5' P1 F6 125.2(22) . . ?
F1' P1 F6 61.3(18) . . ?
F4' P1 F6' 162.5(20) . . ?
F3' P1 F6' 80.8(16) . . ?
F2 P1 F6' 99.2(17) . . ?
F5' P1 F6' 93.2(15) . . ?
F1' P1 F6' 92.8(11) . . ?
F6 P1 F6' 33.0(17) . . ?
F4' P1 F5 94.0(22) . . ?
F3' P1 F5 94.9(14) . . ?
F2 P1 F5 88.8(15) . . ?
F5' P1 F5 23.2(21) . . ?
F1' P1 F5 163.3(15) . . ?
F6 P1 F5 102.1(21) . . ?
F6' P1 F5 70.7(14) . . ?
F4' P1 F2' 102.6(20) . . ?
F3' P1 F2' 164.7(19) . . ?
F2 P1 F2' 14.0(26) . . ?
F5' P1 F2' 94.4(15) . . ?
F1' P1 F2' 89.5(11) . . ?
F6 P1 F2' 77.0(17) . . ?
F6' P1 F2' 85.6(15) . . ?
F5 P1 F2' 87.0(11) . . ?
F4' P1 F3 80.4(19) . . ?
F3' P1 F3 14.8(21) . . ?
F2 P1 F3 168.0(18) . . ?
F5' P1 F3 81.3(15) . . ?
F1' P1 F3 95.2(11) . . ?
F6 P1 F3 101.7(16) . . ?
F6' P1 F3 90.1(12) . . ?
F5 P1 F3 87.2(11) . . ?
F2' P1 F3 173.7(12) . . ?
F4' P1 F4 16.6(26) . . ?
F3' P1 F4 99.8(16) . . ?
F2 P1 F4 80.3(17) . . ?
F5' P1 F4 85.5(19) . . ?
F1' P1 F4 88.6(17) . . ?
F6 P1 F4 148.2(22) . . ?
F6' P1 F4 178.6(16) . . ?
F5 P1 F4 107.9(19) . . ?
F2' P1 F4 94.0(15) . . ?
F3 P1 F4 90.2(11) . . ?
F4' P1 F1 81.8(24) . . ?
F3' P1 F1 83.1(16) . . ?
F2 P1 F1 93.3(17) . . ?
F5' P1 F1 152.4(21) . . ?
F1' P1 F1 20.9(19) . . ?
F6 P1 F1 82.2(20) . . ?
F6' P1 F1 113.1(18) . . ?
F5 P1 F1 175.3(19) . . ?
F2' P1 F1 96.0(14) . . ?
F3 P1 F1 89.9(14) . . ?
F4 P1 F1 68.3(19) . . ?
F1' F1 P1 72.3(32) . . ?
F6' F6 P1 73.1(23) . . ?
F6' F6 F1' 128.7(34) . . ?
P1 F6 F1' 58.9(14) . . ?
F5' F5 P1 76.5(31) . . ?
F1 F1' P1 86.8(39) . . ?
F1 F1' F6 146.5(42) . . ?
P1 F1' F6 59.9(11) . . ?
P1 F4' F5' 57.4(16) . . ?
F5 F5' P1 80.3(34) . . ?
F5 F5' F4' 131.6(40) . . ?
P1 F5' F4' 51.6(13) . . ?
F6 F6' P1 73.9(26) . . ?

loop_
_geom_bond_atom_site_label_1
_geom_bond_atom_site_label_2
_geom_bond_distance
_geom_bond_site_symmetry_2
_geom_bond_publ_flag
Ni1 N4 2.108(5) 3_565 ?
Ni1 N4 2.108(5) . ?
Ni1 N1 2.123(5) . ?
Ni1 N1 2.123(5) 3_565 ?
Ni1 N5 2.144(5) 3_565 ?
Ni1 N5 2.144(5) . ?
Ni2 N3 2.099(5) 3_575 ?
Ni2 N3 2.099(5) . ?
Ni2 N6 2.152(6) 3_575 ?
Ni2 N6 2.152(6) . ?
Ni2 N7 2.161(5) 3_575 ?
Ni2 N7 2.161(5) . ?
N1 N2 1.159(6) . ?
N2 N3 1.171(6) . ?
N4 C3 1.463(8) . ?
N4 C1 1.480(8) . ?
N4 H4N 0.76(5) . ?
N5 C2 1.459(7) . ?
N5 C6 1.477(7) . ?
N5 H5N 0.93(5) . ?
N6 C11 1.464(8) . ?
N6 C9 1.482(8) . ?
N6 H6N 0.67(8) . ?
N7 C14 1.467(8) . ?
N7 C10 1.475(8) . ?
N7 H7N 0.85(5) . ?
C1 C2 1.502(9) . ?
C1 H1 1.05(5) . ?
C1 H1A 0.91(7) . ?
C2 H2 0.97 . ?
C2 H2A 0.97 . ?
C3 C4 1.514(10) . ?
C3 H3 0.97 . ?
C3 H3A 0.97 . ?
C4 C5 1.407(13) . ?
C6 C7 1.478(10) . ?
C6 H6 0.97 . ?
C6 H6A 0.97 . ?
C7 C8 1.472(11) . ?
C7 H7 0.97 . ?
C7 H7A 0.97 . ?
C8 H8 0.96 . ?
C8 H8A 0.96 . ?
C8 H8B 0.96 . ?
C9 C10 1.502(10) . ?
C9 H9 0.97 . ?
C9 H9A 0.97 . ?
C10 H10 0.97 . ?
C10 H10A 0.97 . ?
C11 C12 1.552(15) . ?
C11 H11 0.97 . ?
C11 H11A 0.97 . ?
C12 C13 1.32(2) . ?
C12 H12 0.97 . ?
C12 H12A 0.97 . ?
C13 H13 0.96 . ?
C13 H13A 0.96 . ?
C13 H13B 0.96 . ?
C14 C15 1.446(9) . ?
C14 H14 0.97 . ?
C14 H14A 0.97 . ?
C15 C16 1.525(9) . ?
C15 H15 0.97 . ?
C15 H15A 0.97 . ?
C16 H16 0.96 . ?
C16 H16A 0.96 . ?
C16 H16B 0.96 . ?
P1 F2 1.52(2) . ?
P1 F6 1.54(3) . ?
P1 F5 1.55(2) . ?
P1 F3 1.60(2) . ?
P1 F4 1.61(3) . ?
P1 F1 1.60(3) . ?
